data_7236257
loop_
_publ_author_name
'Sharma, Chiranjeev'
'Singh, Ashawani K.'
'Joy, Jyothish'
'Jemmis, Eluvathingal D.'
'Awasthi, Satish K.'

_publ_section_title
;
 Experimental and theoretical study of intramolecular O&#x22EF;O
 interaction in structurally rigid \b-keto carboxylic esters
;
_journal_issue 94
_journal_name_full 'RSC Advances'
_journal_page_first 91689
_journal_paper_doi 10.1039/C6RA20483J
_journal_volume 6
_journal_year 2016
_chemical_formula_moiety 'C15 H15 Cl F N O3'
_chemical_formula_sum 'C15 H15 Cl F N O3'
_chemical_formula_weight 311.74
_space_group_IT_number 14
_space_group_name_Hall '-P 2yn'
_space_group_name_H-M_alt 'P 1 21/n 1'
_symmetry_cell_setting monoclinic
_symmetry_space_group_name_Hall '-P 2yn'
_symmetry_space_group_name_H-M 'P 1 21/n 1'
_atom_sites_solution_hydrogens geom
_atom_sites_solution_primary direct
_atom_sites_solution_secondary difmap
_audit_creation_method SHELXL-97
_audit_update_record
;
2012-12-10 deposited with the CCDC.
2016-09-19 downloaded from the CCDC.
;
_cell_angle_alpha 90.00
_cell_angle_beta 100.798(6)
_cell_angle_gamma 90.00
_cell_formula_units_Z 4
_cell_length_a 10.3931(6)
_cell_length_b 11.4141(7)
_cell_length_c 12.5948(8)
_cell_measurement_temperature 293(2)
_cell_measurement_theta_max 29.1611
_cell_measurement_theta_min 3.2867
_cell_volume 1467.64(16)
_computing_structure_refinement 'SHELXL-97 (Sheldrick, 1997)'
_computing_structure_solution 'SHELXS-97 (Sheldrick, 1990)'
_diffrn_ambient_temperature 293(2)
_diffrn_measured_fraction_theta_full 0.998
_diffrn_measured_fraction_theta_max 0.998
_diffrn_measurement_device_type 'Oxford Diffraction Xcalibur Sapphire3'
_diffrn_measurement_method '\w scans'
_diffrn_radiation_monochromator graphite
_diffrn_radiation_source 'fine-focus sealed tube'
_diffrn_radiation_type MoK\a
_diffrn_radiation_wavelength 0.71073
_diffrn_reflns_av_R_equivalents 0.0170
_diffrn_reflns_av_sigmaI/netI 0.0162
_diffrn_reflns_limit_h_max 12
_diffrn_reflns_limit_h_min -12
_diffrn_reflns_limit_k_max 14
_diffrn_reflns_limit_k_min -14
_diffrn_reflns_limit_l_max 15
_diffrn_reflns_limit_l_min -15
_diffrn_reflns_number 12618
_diffrn_reflns_theta_full 26.37
_diffrn_reflns_theta_max 26.37
_diffrn_reflns_theta_min 3.29
_exptl_absorpt_coefficient_mu 0.280
_exptl_absorpt_correction_T_max 1.00000
_exptl_absorpt_correction_T_min 0.87464
_exptl_absorpt_correction_type multi-scan
_exptl_absorpt_process_details '(CrysAlis PRO; Oxford Diffraction, 2009)'
_exptl_crystal_colour Colourless
_exptl_crystal_density_diffrn 1.411
_exptl_crystal_density_method 'not measured'
_exptl_crystal_description Block
_exptl_crystal_F_000 648
_exptl_crystal_size_max 0.27
_exptl_crystal_size_mid 0.25
_exptl_crystal_size_min 0.20
_refine_diff_density_max 0.211
_refine_diff_density_min -0.232
_refine_diff_density_rms 0.036
_refine_ls_extinction_method none
_refine_ls_goodness_of_fit_ref 1.088
_refine_ls_hydrogen_treatment constr
_refine_ls_matrix_type full
_refine_ls_number_parameters 190
_refine_ls_number_reflns 3003
_refine_ls_number_restraints 0
_refine_ls_restrained_S_all 1.088
_refine_ls_R_factor_all 0.0482
_refine_ls_R_factor_gt 0.0418
_refine_ls_shift/su_max 0.007
_refine_ls_shift/su_mean 0.002
_refine_ls_structure_factor_coef Fsqd
_refine_ls_weighting_details 'calc w=1/[\s^2^(Fo^2^)+(0.0532P)^2^+0.4144P] where P=(Fo^2^+2Fc^2^)/3'
_refine_ls_weighting_scheme calc
_refine_ls_wR_factor_gt 0.1086
_refine_ls_wR_factor_ref 0.1129
_reflns_number_gt 2639
_reflns_number_total 3003
_reflns_threshold_expression >2sigma(I)
_cod_data_source_file c6ra20483j2.cif
_cod_data_source_block shelxl
_cod_depositor_comments
;
The following automatic conversions were performed:

data item '_symmetry_cell_setting' value 'Monoclinic' was changed to
'monoclinic' in accordance with the
/home/saulius/struct/COD-crude-data/automatic-downloads/DataCite-retrospective/RSC/depositions/lib/dictionaries/cif_core.dic
dictionary named 'cif_core.dic' version 2.4.2 last updated on
2011-04-26.

Automatic conversion script
Id: cif_fix_values 6909 2019-04-08 15:41:33Z antanas 
;
_cod_original_cell_volume 1467.64(15)
_cod_original_sg_symbol_H-M 'P 21/n'
_cod_database_code 7236257

loop_
_symmetry_equiv_pos_as_xyz
'x, y, z'
'-x+1/2, y+1/2, -z+1/2'
'-x, -y, -z'
'x-1/2, -y-1/2, z-1/2'

loop_
_atom_site_label
_atom_site_type_symbol
_atom_site_fract_x
_atom_site_fract_y
_atom_site_fract_z
_atom_site_U_iso_or_equiv
_atom_site_adp_type
_atom_site_occupancy
_atom_site_symmetry_multiplicity
_atom_site_calc_flag
_atom_site_refinement_flags
Cl Cl 0.00821(5) 0.34448(5) 0.58305(5) 0.0682(2) Uani 1 1 d .
O1 O -0.58783(12) 0.14752(12) 0.37121(9) 0.0506(3) Uani 1 1 d .
N N -0.40107(11) 0.16595(11) 0.68774(9) 0.0312(3) Uani 1 1 d .
C1 C -0.52305(14) 0.12478(13) 0.66063(12) 0.0330(3) Uani 1 1 d .
H1 H -0.5630 0.0984 0.7163 0.040 Uiso 1 1 calc R
O3 O -0.76172(11) 0.04219(13) 0.63678(10) 0.0533(3) Uani 1 1 d .
C8 C -0.33593(14) 0.20402(12) 0.60739(11) 0.0302(3) Uani 1 1 d .
C3 C -0.53555(15) 0.15231(13) 0.46751(12) 0.0351(3) Uani 1 1 d .
C2 C -0.59441(14) 0.11810(13) 0.55741(12) 0.0340(3) Uani 1 1 d .
C7 C -0.20866(15) 0.24945(13) 0.63384(12) 0.0355(3) Uani 1 1 d .
H7 H -0.1663 0.2544 0.7056 0.043 Uiso 1 1 calc R
C13 C -0.33511(15) 0.16343(15) 0.80247(12) 0.0364(4) Uani 1 1 d .
H13A H -0.4006 0.1589 0.8480 0.044 Uiso 1 1 calc R
H13B H -0.2863 0.2355 0.8198 0.044 Uiso 1 1 calc R
C9 C -0.40012(15) 0.19708(13) 0.49896(12) 0.0325(3) Uani 1 1 d .
F F -0.14901(13) 0.31742(13) 0.36762(10) 0.0756(4) Uani 1 1 d .
C6 C -0.14760(16) 0.28640(15) 0.55263(14) 0.0421(4) Uani 1 1 d .
C4 C -0.33447(17) 0.23574(15) 0.41833(13) 0.0432(4) Uani 1 1 d .
H4 H -0.3752 0.2317 0.3461 0.052 Uiso 1 1 calc R
O2 O -0.80679(13) 0.07050(16) 0.45873(11) 0.0741(5) Uani 1 1 d .
C5 C -0.21158(18) 0.27902(16) 0.44560(14) 0.0475(4) Uani 1 1 d .
C10 C -0.73088(16) 0.07564(15) 0.54262(14) 0.0409(4) Uani 1 1 d .
C14 C -0.24291(19) 0.06031(17) 0.82633(15) 0.0520(5) Uani 1 1 d .
H14A H -0.1727 0.0685 0.7858 0.062 Uiso 1 1 calc R
H14B H -0.2900 -0.0114 0.8032 0.062 Uiso 1 1 calc R
C11 C -0.89349(16) 0.00121(18) 0.63475(17) 0.0535(5) Uani 1 1 d .
H11A H -0.9153 -0.0604 0.5814 0.064 Uiso 1 1 calc R
H11B H -0.9554 0.0649 0.6161 0.064 Uiso 1 1 calc R
C15 C -0.1853(2) 0.0524(2) 0.94583(18) 0.0716(7) Uani 1 1 d .
H15A H -0.1273 -0.0136 0.9587 0.107 Uiso 1 1 calc R
H15B H -0.2546 0.0431 0.9859 0.107 Uiso 1 1 calc R
H15C H -0.1374 0.1228 0.9686 0.107 Uiso 1 1 calc R
C12 C -0.8995(2) -0.0444(2) 0.74472(19) 0.0734(6) Uani 1 1 d .
H12A H -0.9865 -0.0718 0.7460 0.110 Uiso 1 1 calc R
H12B H -0.8773 0.0172 0.7969 0.110 Uiso 1 1 calc R
H12C H -0.8386 -0.1079 0.7620 0.110 Uiso 1 1 calc R

loop_
_atom_site_aniso_label
_atom_site_aniso_U_11
_atom_site_aniso_U_22
_atom_site_aniso_U_33
_atom_site_aniso_U_23
_atom_site_aniso_U_13
_atom_site_aniso_U_12
Cl 0.0475(3) 0.0859(4) 0.0744(4) 0.0109(3) 0.0199(2) -0.0197(2)
O1 0.0504(7) 0.0688(8) 0.0272(6) -0.0010(5) -0.0069(5) 0.0086(6)
N 0.0289(6) 0.0407(7) 0.0230(6) -0.0009(5) 0.0024(5) -0.0016(5)
C1 0.0295(7) 0.0388(8) 0.0301(7) -0.0017(6) 0.0043(6) 0.0001(6)
O3 0.0320(6) 0.0802(9) 0.0453(7) -0.0016(6) 0.0012(5) -0.0132(6)
C8 0.0332(7) 0.0299(7) 0.0276(7) 0.0003(6) 0.0062(6) 0.0046(6)
C3 0.0387(8) 0.0350(8) 0.0283(7) -0.0023(6) -0.0021(6) 0.0111(6)
C2 0.0315(7) 0.0346(7) 0.0325(8) -0.0031(6) -0.0026(6) 0.0039(6)
C7 0.0364(8) 0.0369(8) 0.0329(8) 0.0018(6) 0.0055(6) 0.0003(6)
C13 0.0320(7) 0.0533(9) 0.0230(7) -0.0003(6) 0.0023(6) -0.0068(7)
C9 0.0379(8) 0.0325(7) 0.0265(7) 0.0013(6) 0.0047(6) 0.0082(6)
F 0.0742(8) 0.1089(10) 0.0520(7) 0.0220(7) 0.0328(6) -0.0089(7)
C6 0.0389(8) 0.0420(9) 0.0477(10) 0.0049(7) 0.0139(7) -0.0001(7)
C4 0.0516(10) 0.0503(9) 0.0279(8) 0.0044(7) 0.0080(7) 0.0091(8)
O2 0.0444(7) 0.1161(13) 0.0516(8) 0.0101(8) -0.0170(6) -0.0214(8)
C5 0.0539(10) 0.0538(10) 0.0404(9) 0.0106(8) 0.0233(8) 0.0045(8)
C10 0.0342(8) 0.0438(9) 0.0410(9) -0.0029(7) -0.0029(7) 0.0011(7)
C14 0.0536(11) 0.0536(10) 0.0449(10) 0.0123(8) -0.0010(8) -0.0005(8)
C11 0.0308(8) 0.0619(11) 0.0655(12) -0.0027(10) 0.0030(8) -0.0085(8)
C15 0.0732(14) 0.0654(13) 0.0607(13) 0.0230(11) -0.0276(11) -0.0182(11)
C12 0.0598(13) 0.0914(17) 0.0722(15) -0.0048(13) 0.0204(11) -0.0201(12)

loop_
_atom_type_symbol
_atom_type_description
_atom_type_scat_dispersion_real
_atom_type_scat_dispersion_imag
_atom_type_scat_source
C C 0.0030 0.0020 'International Tables Vol C Tables 4.2.6.8 and 6.1.1.4'
H H 0.0000 0.0000 'International Tables Vol C Tables 4.2.6.8 and 6.1.1.4'
Cl Cl 0.1480 0.1590 'International Tables Vol C Tables 4.2.6.8 and 6.1.1.4'
F F 0.0170 0.0100 'International Tables Vol C Tables 4.2.6.8 and 6.1.1.4'
N N 0.0060 0.0030 'International Tables Vol C Tables 4.2.6.8 and 6.1.1.4'
O O 0.0110 0.0060 'International Tables Vol C Tables 4.2.6.8 and 6.1.1.4'

loop_
_geom_angle_atom_site_label_1
_geom_angle_atom_site_label_2
_geom_angle_atom_site_label_3
_geom_angle
C1 N C8 119.54(12)
C1 N C13 119.15(12)
C8 N C13 121.20(12)
N C1 C2 125.48(14)
N C1 H1 117.3
C2 C1 H1 117.3
C10 O3 C11 117.39(14)
N C8 C7 120.65(13)
N C8 C9 118.89(13)
C7 C8 C9 120.46(14)
O1 C3 C2 126.01(15)
O1 C3 C9 120.00(15)
C2 C3 C9 113.99(12)
C1 C2 C3 119.76(14)
C1 C2 C10 118.24(15)
C3 C2 C10 121.99(14)
C6 C7 C8 119.07(14)
C6 C7 H7 120.5
C8 C7 H7 120.5
N C13 C14 111.71(13)
N C13 H13A 109.3
C14 C13 H13A 109.3
N C13 H13B 109.3
C14 C13 H13B 109.3
H13A C13 H13B 107.9
C4 C9 C8 118.76(14)
C4 C9 C3 118.96(14)
C8 C9 C3 122.28(14)
C7 C6 C5 120.14(15)
C7 C6 Cl 120.02(13)
C5 C6 Cl 119.83(13)
C5 C4 C9 119.83(15)
C5 C4 H4 120.1
C9 C4 H4 120.1
F C5 C4 119.67(16)
F C5 C6 118.58(16)
C4 C5 C6 121.74(15)
O2 C10 O3 122.70(16)
O2 C10 C2 125.90(17)
O3 C10 C2 111.40(13)
C13 C14 C15 111.20(17)
C13 C14 H14A 109.4
C15 C14 H14A 109.4
C13 C14 H14B 109.4
C15 C14 H14B 109.4
H14A C14 H14B 108.0
O3 C11 C12 107.54(16)
O3 C11 H11A 110.2
C12 C11 H11A 110.2
O3 C11 H11B 110.2
C12 C11 H11B 110.2
H11A C11 H11B 108.5
C14 C15 H15A 109.5
C14 C15 H15B 109.5
H15A C15 H15B 109.5
C14 C15 H15C 109.5
H15A C15 H15C 109.5
H15B C15 H15C 109.5
C11 C12 H12A 109.5
C11 C12 H12B 109.5
H12A C12 H12B 109.5
C11 C12 H12C 109.5
H12A C12 H12C 109.5
H12B C12 H12C 109.5

loop_
_geom_bond_atom_site_label_1
_geom_bond_atom_site_label_2
_geom_bond_distance
Cl C6 1.7251(17)
O1 C3 1.2339(18)
N C1 1.3351(19)
N C8 1.3886(19)
N C13 1.4790(18)
C1 C2 1.373(2)
C1 H1 0.9300
O3 C10 1.341(2)
O3 C11 1.443(2)
C8 C7 1.401(2)
C8 C9 1.405(2)
C3 C2 1.438(2)
C3 C9 1.480(2)
C2 C10 1.477(2)
C7 C6 1.367(2)
C7 H7 0.9300
C13 C14 1.512(2)
C13 H13A 0.9700
C13 H13B 0.9700
C9 C4 1.397(2)
F C5 1.3487(19)
C6 C5 1.389(2)
C4 C5 1.352(3)
C4 H4 0.9300
O2 C10 1.196(2)
C14 C15 1.515(3)
C14 H14A 0.9700
C14 H14B 0.9700
C11 C12 1.492(3)
C11 H11A 0.9700
C11 H11B 0.9700
C15 H15A 0.9600
C15 H15B 0.9600
C15 H15C 0.9600
C12 H12A 0.9600
C12 H12B 0.9600
C12 H12C 0.9600

loop_
_geom_torsion_atom_site_label_1
_geom_torsion_atom_site_label_2
_geom_torsion_atom_site_label_3
_geom_torsion_atom_site_label_4
_geom_torsion
C8 N C1 C2 -1.4(2)
C13 N C1 C2 -177.75(14)
C1 N C8 C7 178.92(13)
C13 N C8 C7 -4.8(2)
C1 N C8 C9 -0.6(2)
C13 N C8 C9 175.66(13)
N C1 C2 C3 3.0(2)
N C1 C2 C10 -176.91(14)
O1 C3 C2 C1 177.98(15)
C9 C3 C2 C1 -2.3(2)
O1 C3 C2 C10 -2.1(2)
C9 C3 C2 C10 177.55(13)
N C8 C7 C6 -179.83(14)
C9 C8 C7 C6 -0.3(2)
C1 N C13 C14 99.41(16)
C8 N C13 C14 -76.87(18)
N C8 C9 C4 179.83(13)
C7 C8 C9 C4 0.3(2)
N C8 C9 C3 1.0(2)
C7 C8 C9 C3 -178.55(13)
O1 C3 C9 C4 1.4(2)
C2 C3 C9 C4 -178.36(13)
O1 C3 C9 C8 -179.80(14)
C2 C3 C9 C8 0.5(2)
C8 C7 C6 C5 0.2(2)
C8 C7 C6 Cl 179.14(12)
C8 C9 C4 C5 -0.1(2)
C3 C9 C4 C5 178.75(15)
C9 C4 C5 F -179.30(15)
C9 C4 C5 C6 0.0(3)
C7 C6 C5 F 179.30(15)
Cl C6 C5 F 0.3(2)
C7 C6 C5 C4 0.0(3)
Cl C6 C5 C4 -178.99(14)
C11 O3 C10 O2 -1.4(3)
C11 O3 C10 C2 178.57(14)
C1 C2 C10 O2 176.08(18)
C3 C2 C10 O2 -3.8(3)
C1 C2 C10 O3 -3.9(2)
C3 C2 C10 O3 176.19(14)
N C13 C14 C15 -174.91(15)
C10 O3 C11 C12 173.12(17)
